data_1520582
loop_
_publ_author_name
'Jones, Matthew D.'
'Brady, Lauren'
'McKeown, Paul'
'Buchard, Antoine'
'Sch\"afer, Pascal M.'
'Thomas, Lynne H.'
'Mahon, Mary F.'
'Woodman, Timothy J.'
'Lowe, John P.'

_publ_section_title
;
 Metal influence on the iso- and hetero-selectivity of complexes of
 bipyrrolidine derived salan ligands for the polymerisation of rac-lactide
;
_journal_issue 8
_journal_name_full 'Chem. Sci.'
_journal_page_first 5034
_journal_paper_doi 10.1039/C5SC01819F
_journal_volume 6
_journal_year 2015
_chemical_absolute_configuration ad
_chemical_formula_sum 'C29 H41 Al N2 O3'
_chemical_formula_weight 492.62
_space_group_crystal_system orthorhombic
_space_group_IT_number 19
_space_group_name_Hall 'P 2ac 2ab'
_space_group_name_H-M_alt 'P 21 21 21'
_symmetry_space_group_name_Hall 'P 2ac 2ab'
_symmetry_space_group_name_H-M 'P 21 21 21'
_atom_sites_solution_hydrogens geom
_audit_creation_method SHELXL-2014/7
_cell_angle_alpha 90
_cell_angle_beta 90
_cell_angle_gamma 90
_cell_formula_units_Z 4
_cell_length_a 8.0191(2)
_cell_length_b 13.4769(3)
_cell_length_c 25.3790(8)
_cell_measurement_reflns_used 10387
_cell_measurement_temperature 150(2)
_cell_measurement_theta_max 29.2690
_cell_measurement_theta_min 3.8580
_cell_volume 2742.77(13)
_computing_cell_refinement
;
CrysAlisPro, Agilent Technologies,
Version 1.171.37.33 (release 27-03-2014 CrysAlis171 .NET)
(compiled Mar 27 2014,17:12:48)
;
_computing_data_collection
;
CrysAlisPro, Agilent Technologies,
Version 1.171.37.33 (release 27-03-2014 CrysAlis171 .NET)
(compiled Mar 27 2014,17:12:48)
;
_computing_data_reduction
;
CrysAlisPro, Agilent Technologies,
Version 1.171.37.33 (release 27-03-2014 CrysAlis171 .NET)
(compiled Mar 27 2014,17:12:48)
;
_computing_structure_refinement 'SHELXL-2014/7 (Sheldrick, 2014)'
_computing_structure_solution SHELXS
_diffrn_ambient_temperature 150(2)
_diffrn_detector 'CCD plate'
_diffrn_detector_area_resol_mean 8.0734
_diffrn_detector_type EosS2
_diffrn_measured_fraction_theta_full 0.994
_diffrn_measured_fraction_theta_max 0.995
_diffrn_measurement_device 'four-circle diffractometer'
_diffrn_measurement_device_type 'New Xcalibur, EosS2'
_diffrn_measurement_method '\w scans'
_diffrn_radiation_monochromator graphite
_diffrn_radiation_probe x-ray
_diffrn_radiation_type 'Mo K\a'
_diffrn_radiation_wavelength 0.71073
_diffrn_reflns_av_R_equivalents 0.0328
_diffrn_reflns_av_unetI/netI 0.0331
_diffrn_reflns_laue_measured_fraction_full 0.994
_diffrn_reflns_laue_measured_fraction_max 0.995
_diffrn_reflns_limit_h_max 10
_diffrn_reflns_limit_h_min -9
_diffrn_reflns_limit_k_max 17
_diffrn_reflns_limit_k_min -17
_diffrn_reflns_limit_l_max 32
_diffrn_reflns_limit_l_min -32
_diffrn_reflns_number 27149
_diffrn_reflns_point_group_measured_fraction_full 0.996
_diffrn_reflns_point_group_measured_fraction_max 0.997
_diffrn_reflns_theta_full 25.242
_diffrn_reflns_theta_max 27.482
_diffrn_reflns_theta_min 3.549
_diffrn_source 'Enhance (Mo) X-ray Source'
_exptl_absorpt_coefficient_mu 0.106
_exptl_absorpt_correction_T_max 1.00000
_exptl_absorpt_correction_T_min 0.93608
_exptl_absorpt_correction_type multi-scan
_exptl_absorpt_process_details
;
CrysAlisPro, Agilent Technologies,
Version 1.171.37.33 (release 27-03-2014 CrysAlis171 .NET)
(compiled Mar 27 2014,17:12:48)
Empirical absorption correction using spherical harmonics,
 implemented in SCALE3 ABSPACK scaling algorithm.
Empirical absorption correction using spherical harmonics,
 implemented in SCALE3 ABSPACK scaling algorithm.
;
_exptl_crystal_colour 'clear light colourless'
_exptl_crystal_density_diffrn 1.193
_exptl_crystal_description block
_exptl_crystal_F_000 1064
_exptl_crystal_size_max 0.3000
_exptl_crystal_size_mid 0.2000
_exptl_crystal_size_min 0.1000
_refine_diff_density_max 0.233
_refine_diff_density_min -0.208
_refine_diff_density_rms 0.040
_refine_ls_abs_structure_details
;
 Flack x determined using 2268 quotients [(I+)-(I-)]/[(I+)+(I-)]
 (Parsons, Flack and Wagner, Acta Cryst. B69 (2013) 249-259).
;
_refine_ls_abs_structure_Flack -0.01(5)
_refine_ls_extinction_method none
_refine_ls_goodness_of_fit_ref 1.055
_refine_ls_hydrogen_treatment constr
_refine_ls_matrix_type full
_refine_ls_number_parameters 332
_refine_ls_number_reflns 6283
_refine_ls_number_restraints 0
_refine_ls_restrained_S_all 1.055
_refine_ls_R_factor_all 0.0442
_refine_ls_R_factor_gt 0.0388
_refine_ls_shift/su_max 0.001
_refine_ls_shift/su_mean 0.000
_refine_ls_structure_factor_coef Fsqd
_refine_ls_weighting_details 'w=1/[\s^2^(Fo^2^)+(0.0503P)^2^+0.4523P] where P=(Fo^2^+2Fc^2^)/3'
_refine_ls_weighting_scheme calc
_refine_ls_wR_factor_gt 0.0923
_refine_ls_wR_factor_ref 0.0945
_reflns_Friedel_coverage 0.769
_reflns_friedel_fraction_full 0.999
_reflns_friedel_fraction_max 0.999
_reflns_number_gt 5754
_reflns_number_total 6283
_reflns_threshold_expression 'I > 2\s(I)'
_cod_data_source_file c5sc01819f3.cif
_cod_data_source_block Al(1)(OiPr)
_cod_depositor_comments 'Adding full bibliography for 1520580--1520588.cif.'
_cod_database_code 1520582
_shelx_shelxl_version_number 2014/7
_shelx_space_group_comment
;
The symmetry employed for this shelxl refinement is uniquely defined
by the following loop, which should always be used as a source of
symmetry information in preference to the above space-group names.
They are only intended as comments.
;
_shelx_estimated_absorpt_t_min 0.969
_shelx_estimated_absorpt_t_max 0.990

loop_
_space_group_symop_operation_xyz
'x, y, z'
'-x+1/2, -y, z+1/2'
'x+1/2, -y+1/2, -z'
'-x, y+1/2, -z+1/2'

loop_
_atom_site_label
_atom_site_type_symbol
_atom_site_fract_x
_atom_site_fract_y
_atom_site_fract_z
_atom_site_U_iso_or_equiv
_atom_site_adp_type
_atom_site_occupancy
_atom_site_site_symmetry_order
_atom_site_calc_flag
_atom_site_refinement_flags_posn
_atom_site_refinement_flags_adp
_atom_site_refinement_flags_occupancy
_atom_site_disorder_assembly
_atom_site_disorder_group
Al1 Al 0.78797(8) 0.12187(4) 0.35877(3) 0.01608(15) Uani 1 1 d . . . . .
O1 O 0.8365(2) 0.12720(12) 0.29195(6) 0.0246(4) Uani 1 1 d . . . . .
N1 N 0.6657(2) -0.01341(13) 0.34001(7) 0.0181(4) Uani 1 1 d . . . . .
C1 C 0.9351(3) 0.19789(18) 0.26505(10) 0.0263(5) Uani 1 1 d . . . . .
H1 H 0.9102 0.2652 0.2796 0.032 Uiso 1 1 calc R U . . .
O2 O 0.8978(2) 0.06179(11) 0.40952(6) 0.0200(3) Uani 1 1 d . . . . .
N2 N 0.5567(2) 0.15774(12) 0.38411(7) 0.0162(4) Uani 1 1 d . . . . .
C2 C 0.8894(4) 0.1966(2) 0.20725(10) 0.0334(6) Uani 1 1 d . . . . .
H2A H 0.9055 0.1296 0.1931 0.050 Uiso 1 1 calc R U . . .
H2B H 0.9606 0.2433 0.1881 0.050 Uiso 1 1 calc R U . . .
H2C H 0.7723 0.2160 0.2031 0.050 Uiso 1 1 calc R U . . .
O3 O 0.85782(19) 0.24354(11) 0.37888(7) 0.0209(3) Uani 1 1 d . . . . .
C3 C 1.1179(4) 0.1759(3) 0.27326(14) 0.0533(9) Uani 1 1 d . . . . .
H3A H 1.1445 0.1806 0.3109 0.080 Uiso 1 1 calc R U . . .
H3B H 1.1851 0.2240 0.2536 0.080 Uiso 1 1 calc R U . . .
H3C H 1.1427 0.1087 0.2606 0.080 Uiso 1 1 calc R U . . .
C4 C 0.9000(3) -0.03003(16) 0.42975(9) 0.0180(4) Uani 1 1 d . . . . .
C5 C 0.9523(3) -0.04338(17) 0.48211(9) 0.0219(5) Uani 1 1 d . . . . .
C6 C 0.9622(3) -0.13936(19) 0.50198(10) 0.0292(6) Uani 1 1 d . . . . .
H6 H 0.9992 -0.1486 0.5372 0.035 Uiso 1 1 calc R U . . .
C7 C 0.9201(3) -0.22246(18) 0.47218(10) 0.0297(6) Uani 1 1 d . . . . .
C8 C 0.8612(3) -0.20688(16) 0.42148(10) 0.0243(5) Uani 1 1 d . . . . .
H8 H 0.8262 -0.2621 0.4010 0.029 Uiso 1 1 calc R U . . .
C9 C 0.8522(3) -0.11207(16) 0.39998(8) 0.0189(4) Uani 1 1 d . . . . .
C10 C 0.9920(3) 0.04540(18) 0.51594(10) 0.0287(6) Uani 1 1 d . . . . .
H10A H 0.9007 0.0566 0.5409 0.043 Uiso 1 1 calc R U . . .
H10B H 1.0055 0.1041 0.4935 0.043 Uiso 1 1 calc R U . . .
H10C H 1.0956 0.0332 0.5354 0.043 Uiso 1 1 calc R U . . .
C11 C 0.9344(5) -0.3265(2) 0.49514(13) 0.0476(8) Uani 1 1 d . . . . .
H11A H 1.0502 -0.3391 0.5055 0.071 Uiso 1 1 calc R U . . .
H11B H 0.9000 -0.3752 0.4686 0.071 Uiso 1 1 calc R U . . .
H11C H 0.8621 -0.3320 0.5261 0.071 Uiso 1 1 calc R U . . .
C12 C 0.7907(3) -0.09610(15) 0.34463(8) 0.0207(4) Uani 1 1 d . . . . .
H12A H 0.8871 -0.0811 0.3216 0.025 Uiso 1 1 calc R U . . .
H12B H 0.7391 -0.1583 0.3318 0.025 Uiso 1 1 calc R U . . .
C13 C 0.5863(3) -0.02160(17) 0.28666(9) 0.0250(5) Uani 1 1 d . . . . .
H13A H 0.6685 -0.0448 0.2603 0.030 Uiso 1 1 calc R U . . .
H13B H 0.5421 0.0436 0.2753 0.030 Uiso 1 1 calc R U . . .
C14 C 0.4437(4) -0.09729(18) 0.29249(10) 0.0325(6) Uani 1 1 d . . . . .
H14A H 0.4769 -0.1624 0.2778 0.039 Uiso 1 1 calc R U . . .
H14B H 0.3426 -0.0740 0.2739 0.039 Uiso 1 1 calc R U . . .
C15 C 0.4107(3) -0.10562(16) 0.35237(10) 0.0267(5) Uani 1 1 d . . . . .
H15A H 0.2918 -0.0932 0.3605 0.032 Uiso 1 1 calc R U . . .
H15B H 0.4420 -0.1721 0.3657 0.032 Uiso 1 1 calc R U . . .
C16 C 0.5222(3) -0.02493(15) 0.37644(9) 0.0192(4) Uani 1 1 d . . . . .
H16 H 0.5616 -0.0454 0.4122 0.023 Uiso 1 1 calc R U . . .
C17 C 0.4316(3) 0.07442(15) 0.37932(9) 0.0200(4) Uani 1 1 d . . . . .
H17 H 0.3648 0.0839 0.3464 0.024 Uiso 1 1 calc R U . . .
C18 C 0.3157(3) 0.08305(18) 0.42716(11) 0.0286(5) Uani 1 1 d . . . . .
H18A H 0.1987 0.0917 0.4156 0.034 Uiso 1 1 calc R U . A 1
H18B H 0.3230 0.0226 0.4492 0.034 Uiso 1 1 calc R U . A 1
C19A C 0.3741(5) 0.1737(3) 0.45819(16) 0.0299(8) Uani 0.65 1 d . . P B 1
H19A H 0.3079 0.2332 0.4488 0.036 Uiso 0.65 1 calc R U P B 1
H19B H 0.3651 0.1621 0.4966 0.036 Uiso 0.65 1 calc R U P B 1
C20 C 0.5544(3) 0.18569(17) 0.44171(9) 0.0218(5) Uani 1 1 d . . . . .
H20A H 0.5919 0.2550 0.4467 0.026 Uiso 1 1 calc R U . B 1
H20B H 0.6276 0.1412 0.4624 0.026 Uiso 1 1 calc R U . B 1
C21 C 0.5032(3) 0.24341(15) 0.35029(9) 0.0198(5) Uani 1 1 d . . . . .
H21A H 0.3866 0.2608 0.3592 0.024 Uiso 1 1 calc R U . . .
H21B H 0.5052 0.2222 0.3129 0.024 Uiso 1 1 calc R U . . .
C22 C 0.6106(3) 0.33518(15) 0.35619(9) 0.0178(4) Uani 1 1 d . . . . .
C23 C 0.7806(3) 0.32943(14) 0.36915(8) 0.0178(4) Uani 1 1 d . . . . .
C24 C 0.8729(3) 0.41870(16) 0.37272(9) 0.0226(5) Uani 1 1 d . . . . .
C25 C 0.7953(3) 0.50816(15) 0.36235(10) 0.0238(5) Uani 1 1 d . . . . .
H25 H 0.8589 0.5675 0.3644 0.029 Uiso 1 1 calc R U . . .
C26 C 0.6271(3) 0.51466(15) 0.34897(9) 0.0209(5) Uani 1 1 d . . . . .
C27 C 0.5372(3) 0.42688(16) 0.34661(8) 0.0195(4) Uani 1 1 d . . . . .
H27 H 0.4218 0.4295 0.3382 0.023 Uiso 1 1 calc R U . . .
C28 C 1.0555(3) 0.41293(19) 0.38633(14) 0.0386(7) Uani 1 1 d . . . . .
H28A H 1.1160 0.3806 0.3575 0.058 Uiso 1 1 calc R U . . .
H28B H 1.0698 0.3744 0.4188 0.058 Uiso 1 1 calc R U . . .
H28C H 1.0995 0.4801 0.3915 0.058 Uiso 1 1 calc R U . . .
C29 C 0.5443(4) 0.61345(16) 0.33844(10) 0.0289(5) Uani 1 1 d . . . . .
H29A H 0.5721 0.6599 0.3668 0.043 Uiso 1 1 calc R U . . .
H29B H 0.4232 0.6044 0.3369 0.043 Uiso 1 1 calc R U . . .
H29C H 0.5840 0.6400 0.3048 0.043 Uiso 1 1 calc R U . . .
C19B C 0.4446(10) 0.1136(5) 0.4700(3) 0.0267(15) Uani 0.35 1 d . . P B 2
H19C H 0.3889 0.1454 0.5005 0.032 Uiso 0.35 1 calc R U P B 2
H19D H 0.5089 0.0555 0.4825 0.032 Uiso 0.35 1 calc R U P B 2

loop_
_atom_site_aniso_label
_atom_site_aniso_U_11
_atom_site_aniso_U_22
_atom_site_aniso_U_33
_atom_site_aniso_U_23
_atom_site_aniso_U_13
_atom_site_aniso_U_12
Al1 0.0178(3) 0.0130(3) 0.0174(3) 0.0013(3) -0.0002(3) 0.0000(2)
O1 0.0300(9) 0.0235(8) 0.0204(8) 0.0031(7) 0.0042(7) -0.0073(7)
N1 0.0249(10) 0.0154(8) 0.0142(8) 0.0002(7) -0.0031(7) 0.0001(7)
C1 0.0242(13) 0.0305(12) 0.0241(12) 0.0053(10) 0.0036(10) -0.0061(10)
O2 0.0234(8) 0.0140(7) 0.0225(8) 0.0023(6) -0.0064(7) 0.0001(6)
N2 0.0171(9) 0.0124(7) 0.0190(9) 0.0013(7) -0.0014(7) -0.0025(7)
C2 0.0335(15) 0.0404(15) 0.0262(13) 0.0083(11) 0.0018(11) -0.0069(12)
O3 0.0179(8) 0.0140(7) 0.0307(8) 0.0008(7) -0.0019(7) 0.0003(6)
C3 0.0262(15) 0.087(3) 0.0469(18) 0.0212(18) -0.0043(13) -0.0075(16)
C4 0.0166(10) 0.0178(10) 0.0195(10) 0.0013(9) 0.0004(9) 0.0022(8)
C5 0.0215(12) 0.0250(11) 0.0193(10) 0.0007(9) -0.0023(9) -0.0008(9)
C6 0.0332(14) 0.0332(13) 0.0212(11) 0.0082(10) -0.0051(10) 0.0009(11)
C7 0.0340(15) 0.0233(11) 0.0317(13) 0.0088(10) -0.0048(11) -0.0001(10)
C8 0.0279(13) 0.0167(11) 0.0284(12) 0.0009(9) -0.0019(11) 0.0010(9)
C9 0.0212(11) 0.0173(10) 0.0183(10) 0.0013(9) 0.0001(9) 0.0039(9)
C10 0.0338(14) 0.0318(13) 0.0205(11) -0.0053(10) -0.0045(10) -0.0025(11)
C11 0.065(2) 0.0268(13) 0.0509(19) 0.0177(13) -0.0211(17) -0.0032(14)
C12 0.0280(12) 0.0167(9) 0.0175(10) -0.0025(8) -0.0009(10) 0.0024(9)
C13 0.0356(14) 0.0234(11) 0.0161(10) 0.0012(9) -0.0078(10) -0.0039(10)
C14 0.0419(16) 0.0284(12) 0.0272(12) -0.0001(10) -0.0126(12) -0.0114(11)
C15 0.0321(13) 0.0169(10) 0.0310(13) 0.0014(10) -0.0035(11) -0.0073(9)
C16 0.0221(11) 0.0166(9) 0.0189(10) 0.0020(9) -0.0024(9) -0.0027(8)
C17 0.0195(11) 0.0151(9) 0.0253(11) 0.0033(9) -0.0052(9) -0.0044(8)
C18 0.0190(12) 0.0261(11) 0.0408(14) 0.0030(11) 0.0064(11) -0.0048(9)
C19A 0.027(2) 0.031(2) 0.031(2) 0.0015(17) 0.0076(17) 0.0007(18)
C20 0.0239(12) 0.0232(10) 0.0184(11) 0.0000(9) -0.0004(9) -0.0021(9)
C21 0.0186(11) 0.0147(9) 0.0262(11) 0.0048(9) -0.0054(9) -0.0010(8)
C22 0.0220(11) 0.0153(9) 0.0160(9) 0.0013(9) -0.0007(9) -0.0018(8)
C23 0.0193(10) 0.0141(9) 0.0200(11) 0.0003(8) 0.0042(9) 0.0002(8)
C24 0.0199(11) 0.0177(10) 0.0301(12) -0.0010(9) 0.0018(10) -0.0026(9)
C25 0.0282(12) 0.0141(9) 0.0292(12) -0.0023(9) 0.0038(11) -0.0058(9)
C26 0.0295(13) 0.0145(9) 0.0189(11) 0.0012(9) 0.0017(10) 0.0011(9)
C27 0.0206(11) 0.0195(10) 0.0185(10) 0.0014(9) -0.0001(9) 0.0015(8)
C28 0.0206(13) 0.0242(11) 0.071(2) 0.0022(13) -0.0040(13) -0.0052(10)
C29 0.0378(15) 0.0159(10) 0.0330(13) 0.0018(10) -0.0034(11) 0.0018(10)
C19B 0.031(4) 0.021(3) 0.028(3) 0.000(3) 0.009(3) -0.001(3)

loop_
_atom_type_symbol
_atom_type_description
_atom_type_scat_dispersion_real
_atom_type_scat_dispersion_imag
_atom_type_scat_source
C C 0.0033 0.0016 'International Tables Vol C Tables 4.2.6.8 and 6.1.1.4'
H H 0.0000 0.0000 'International Tables Vol C Tables 4.2.6.8 and 6.1.1.4'
N N 0.0061 0.0033 'International Tables Vol C Tables 4.2.6.8 and 6.1.1.4'
O O 0.0106 0.0060 'International Tables Vol C Tables 4.2.6.8 and 6.1.1.4'
Al Al 0.0645 0.0514 'International Tables Vol C Tables 4.2.6.8 and 6.1.1.4'

loop_
_geom_angle_atom_site_label_1
_geom_angle_atom_site_label_2
_geom_angle_atom_site_label_3
_geom_angle
O1 Al1 O2 128.36(9)
O1 Al1 O3 99.70(8)
O2 Al1 O3 93.19(8)
O1 Al1 N2 120.32(8)
O2 Al1 N2 109.67(8)
O3 Al1 N2 88.72(7)
O1 Al1 N1 85.43(7)
O2 Al1 N1 90.00(7)
O3 Al1 N1 170.27(8)
N2 Al1 N1 81.55(7)
C1 O1 Al1 128.53(15)
C16 N1 C13 103.01(18)
C16 N1 C12 113.00(17)
C13 N1 C12 107.39(17)
C16 N1 Al1 107.95(13)
C13 N1 Al1 117.47(13)
C12 N1 Al1 108.13(14)
O1 C1 C3 110.1(2)
O1 C1 C2 109.0(2)
C3 C1 C2 111.5(2)
C4 O2 Al1 135.46(15)
C21 N2 C20 110.99(16)
C21 N2 C17 109.63(16)
C20 N2 C17 104.79(16)
C21 N2 Al1 105.31(13)
C20 N2 Al1 112.26(14)
C17 N2 Al1 113.95(13)
C23 O3 Al1 126.21(14)
O2 C4 C9 121.45(19)
O2 C4 C5 119.0(2)
C9 C4 C5 119.56(19)
C6 C5 C4 118.6(2)
C6 C5 C10 121.3(2)
C4 C5 C10 120.0(2)
C5 C6 C7 122.5(2)
C8 C7 C6 117.7(2)
C8 C7 C11 121.4(2)
C6 C7 C11 120.9(2)
C7 C8 C9 121.4(2)
C8 C9 C4 120.1(2)
C8 C9 C12 121.0(2)
C4 C9 C12 118.88(19)
N1 C12 C9 113.43(17)
N1 C13 C14 106.09(18)
C13 C14 C15 105.65(19)
C16 C15 C14 103.89(18)
N1 C16 C17 107.90(17)
N1 C16 C15 106.13(18)
C17 C16 C15 111.33(19)
N2 C17 C16 109.87(17)
N2 C17 C18 106.40(18)
C16 C17 C18 113.16(18)
C19A C18 C17 106.5(2)
C17 C18 C19B 99.8(3)
C20 C19A C18 103.6(3)
C19B C20 N2 108.1(3)
N2 C20 C19A 104.6(2)
N2 C21 C22 114.14(17)
C27 C22 C23 120.07(19)
C27 C22 C21 117.87(19)
C23 C22 C21 122.02(18)
O3 C23 C22 122.74(19)
O3 C23 C24 118.8(2)
C22 C23 C24 118.40(19)
C25 C24 C23 119.6(2)
C25 C24 C28 121.8(2)
C23 C24 C28 118.6(2)
C24 C25 C26 122.5(2)
C27 C26 C25 117.4(2)
C27 C26 C29 121.0(2)
C25 C26 C29 121.6(2)
C26 C27 C22 122.0(2)
C20 C19B C18 103.2(4)

loop_
_geom_bond_atom_site_label_1
_geom_bond_atom_site_label_2
_geom_bond_distance
Al1 O1 1.7414(17)
Al1 O2 1.7579(16)
Al1 O3 1.8063(16)
Al1 N2 2.022(2)
Al1 N1 2.1241(19)
O1 C1 1.414(3)
N1 C16 1.484(3)
N1 C13 1.501(3)
N1 C12 1.503(3)
C1 C3 1.510(4)
C1 C2 1.512(3)
O2 C4 1.340(3)
N2 C21 1.501(3)
N2 C20 1.510(3)
N2 C17 1.511(3)
O3 C23 1.336(2)
C4 C9 1.393(3)
C4 C5 1.405(3)
C5 C6 1.391(3)
C5 C10 1.507(3)
C6 C7 1.393(4)
C7 C8 1.387(3)
C7 C11 1.522(3)
C8 C9 1.391(3)
C9 C12 1.504(3)
C13 C14 1.539(3)
C14 C15 1.547(3)
C15 C16 1.534(3)
C16 C17 1.525(3)
C17 C18 1.533(3)
C18 C19A 1.527(5)
C18 C19B 1.555(8)
C19A C20 1.514(5)
C20 C19B 1.494(7)
C21 C22 1.515(3)
C22 C27 1.390(3)
C22 C23 1.405(3)
C23 C24 1.415(3)
C24 C25 1.382(3)
C24 C28 1.506(3)
C25 C26 1.393(3)
C26 C27 1.387(3)
C26 C29 1.511(3)
